data_1539998
loop_
_publ_author_name
'Zibrov, I.P.'
'Drobot, D.V.'
'Filonenko, V.P.'
'Nikishina, E.E.'

_publ_section_title
;
 Structure of high-pressure hydroxide Ta2 O5 2/3(H2 O) and a derivative
 metastable oxide Ta2 O5
;
_journal_name_full 'Zhurnal Neorganicheskoi Khimii'
_journal_page_first 543
_journal_page_last 550
_journal_volume 48
_journal_year 2003
_chemical_formula_sum 'O5 Ta2'
_chemical_name_systematic 'Ta2 O5'
_space_group_IT_number 72
_symmetry_space_group_name_Hall '-I 2 2c'
_symmetry_space_group_name_H-M 'I b a m'
_cell_angle_alpha 90
_cell_angle_beta 90
_cell_angle_gamma 90
_cell_formula_units_Z 6
_cell_length_a 10.45462
_cell_length_b 7.34852
_cell_length_c 6.95755
_cell_volume 534.521
_citation_journal_id_ASTM ZNOKAQ
_cod_data_source_file Zibrov_ZNOKAQ_2003_451.cif
_cod_data_source_block O5Ta2
_cod_original_cell_volume 534.5206
_cod_database_code 1539998

loop_
_symmetry_equiv_pos_as_xyz
x,y,z
-x,-y,z
x,-y,-z+1/2
-x,y,-z+1/2
-x,-y,-z
x,y,-z
-x,y,z-1/2
x,-y,z-1/2
x+1/2,y+1/2,z+1/2
-x+1/2,-y+1/2,z+1/2
x+1/2,-y+1/2,-z+1
-x+1/2,y+1/2,-z+1
-x+1/2,-y+1/2,-z+1/2
x+1/2,y+1/2,-z+1/2
-x+1/2,y+1/2,z
x+1/2,-y+1/2,z

loop_
_atom_site_label
_atom_site_type_symbol
_atom_site_fract_x
_atom_site_fract_y
_atom_site_fract_z
_atom_site_occupancy
_atom_site_U_iso_or_equiv
Ta2 Ta+5 0 0 0.25 1 0.0
O3 O-2 0.0508 0.1204 0 0.95 0.0
Ta1 Ta+5 0.2356 0.23834 0 1 0.0
O2 O-2 0.1322 0.4582 0 1 0.0
O1 O-2 0.1393 0.1814 0.2884 0.9 0.0
